data_4022737
loop_
_publ_author_name
'Fraser F. Fleming'
'Viet Anh Vu'
'Brian C. Shook'
'Moshfiqur Rahman'
'Omar W. Steward'

_publ_contact_author_address
;
 Department of Chemistry and Biochemistry
 Duquesne University
 Pittsburgh, PA 15282 USA
;
_publ_contact_author_email steward@duq.edu
_publ_contact_author_fax ' (412) 396 5683 '
_publ_contact_author_name 'Omar W. Steward'
_publ_contact_author_phone ' (412) 396 6338 '
_publ_section_title
;
 Metalated Nitriles: Chelation-Controlled Cyclizations to
 cis and trans Hydrindanes and Decalins
;
_journal_name_full 'Journal of Organic Chemistry'
_journal_page_first 1431
_journal_page_last 1436
_journal_paper_doi 10.1021/jo062270r
_journal_volume 72
_journal_year 2007
_chemical_formula_moiety 'C17 H19 Cl N2 O4'
_chemical_formula_sum 'C17 H19 Cl N2 O4'
_chemical_formula_weight 350.79
_chemical_melting_point 349
_chemical_name_systematic
; 
3-(4-chlorobutyl)-2-cyanocyclopentyl 
4-nitrobenzoate  
;
_space_group_IT_number 14
_symmetry_cell_setting monoclinic
_symmetry_space_group_name_Hall '-P 2ybc'
_symmetry_space_group_name_H-M 'P 1 21/c 1'
_atom_sites_solution_hydrogens geom
_atom_sites_solution_primary direct
_atom_sites_solution_secondary difmap
_audit_creation_date 'Sept. 11, 2006'
_audit_creation_method SHELXL-97
_cell_angle_alpha 90.00
_cell_angle_beta 101.357(2)
_cell_angle_gamma 90.00
_cell_formula_units_Z 4
_cell_length_a 27.8483(10)
_cell_length_b 5.3181(2)
_cell_length_c 11.8833(4)
_cell_measurement_reflns_used 38662
_cell_measurement_temperature 296(2)
_cell_measurement_theta_max 23.85
_cell_measurement_theta_min 2.40
_cell_volume 1725.46(11)
_computing_cell_refinement 'SMART (Bruker 1998)'
_computing_data_collection 'SMART (Bruker 1998)'
_computing_data_reduction SAINT
_computing_molecular_graphics 'SHELXL (Sheldrick, 1997)'
_computing_publication_material SHELXL
_computing_structure_refinement 'SHELXL-97 (Sheldrick, 1997)'
_computing_structure_solution 'SHELXS-97 (Sheldrick, 1990)'
_diffrn_ambient_temperature 296(2)
_diffrn_measured_fraction_theta_full 0.906
_diffrn_measured_fraction_theta_max 0.906
_diffrn_measurement_device_type 'CCD area detector'
_diffrn_measurement_method 'phi and omega scans'
_diffrn_radiation_monochromator graphite
_diffrn_radiation_source 'fine-focus sealed tube'
_diffrn_radiation_type MoK\a
_diffrn_radiation_wavelength 0.71073
_diffrn_reflns_av_R_equivalents 0.1031
_diffrn_reflns_av_sigmaI/netI 0.0816
_diffrn_reflns_limit_h_max 31
_diffrn_reflns_limit_h_min -31
_diffrn_reflns_limit_k_max 6
_diffrn_reflns_limit_k_min -6
_diffrn_reflns_limit_l_max 13
_diffrn_reflns_limit_l_min -13
_diffrn_reflns_number 38662
_diffrn_reflns_theta_full 23.85
_diffrn_reflns_theta_max 23.85
_diffrn_reflns_theta_min 1.49
_diffrn_standards_interval_count 0
_diffrn_standards_interval_time 0
_diffrn_standards_number 2395
_exptl_absorpt_coefficient_mu 0.244
_exptl_absorpt_correction_T_max 0.9879
_exptl_absorpt_correction_T_min 0.9303
_exptl_absorpt_correction_type multi-scan
_exptl_absorpt_process_details 'SADABS(Sheldrick 2002)'
_exptl_crystal_colour colorless
_exptl_crystal_density_diffrn 1.350
_exptl_crystal_density_method 'not measured'
_exptl_crystal_description plate
_exptl_crystal_F_000 736
_exptl_crystal_size_max 0.30
_exptl_crystal_size_mid 0.30
_exptl_crystal_size_min 0.05
_refine_diff_density_max 0.433
_refine_diff_density_min -0.329
_refine_diff_density_rms 0.055
_refine_ls_extinction_method none
_refine_ls_goodness_of_fit_ref 1.919
_refine_ls_hydrogen_treatment constr
_refine_ls_matrix_type full
_refine_ls_number_parameters 217
_refine_ls_number_reflns 2395
_refine_ls_number_restraints 0
_refine_ls_restrained_S_all 1.919
_refine_ls_R_factor_all 0.1417
_refine_ls_R_factor_gt 0.0681
_refine_ls_shift/su_max 0.000
_refine_ls_shift/su_mean 0.000
_refine_ls_structure_factor_coef Fsqd
_refine_ls_weighting_details 'calc w=1/[\s^2^(Fo^2^)+(0.0000P)^2^+0.0000P] where P=(Fo^2^+2Fc^2^)/3'
_refine_ls_weighting_scheme calc
_refine_ls_wR_factor_gt 0.0848
_refine_ls_wR_factor_ref 0.0908
_reflns_number_gt 1236
_reflns_number_total 2395
_reflns_threshold_expression >2sigma(I)
_cod_data_source_file jo062270rsi20061102_024837.cif
_cod_data_source_block vu154
_cod_depositor_comments
;
The following automatic conversions were performed:
'_symmetry_cell_setting' value 'Monoclinic' changed to 'monoclinic'
according to '/home/saulius/struct/CIF-dictionaries/cif_core.dic'
dictionary named 'cif_core.dic' version 2.4.1 from 2010-06-29.

Automatic conversion script
Id: cif_fix_enum 1527 2010-12-29 10:47:43Z saulius 

The following automatic conversions were performed:

'_chemical_melting_point' value '349 K' was changed to '349' - the
value should be numeric and without a unit designator.

Automatic conversion script
Id: cif_fix_values 1646 2011-03-28 12:23:43Z adriana 
;
_cod_original_sg_symbol_H-M 'P 21/c'
_cod_database_code 4022737

loop_
_symmetry_equiv_pos_as_xyz
'x, y, z'
'-x, y+1/2, -z+1/2'
'-x, -y, -z'
'x, -y-1/2, z-1/2'

loop_
_atom_site_label
_atom_site_type_symbol
_atom_site_fract_x
_atom_site_fract_y
_atom_site_fract_z
_atom_site_U_iso_or_equiv
_atom_site_adp_type
_atom_site_occupancy
_atom_site_symmetry_multiplicity
_atom_site_calc_flag
_atom_site_refinement_flags
C1 C 0.22433(13) 0.4262(6) 0.8179(3) 0.0430(9) Uani 1 1 d .
H1 H 0.2107 0.2943 0.8600 0.052 Uiso 1 1 calc R
Cl1 Cl 0.04693(5) 0.4882(2) 0.33716(12) 0.1236(6) Uani 1 1 d .
N1 N 0.22967(13) 0.8320(7) 0.9401(3) 0.0769(12) Uani 1 1 d .
O1 O 0.30543(8) 0.5258(4) 0.77928(17) 0.0463(7) Uani 1 1 d .
C2 C 0.27212(13) 0.3230(7) 0.7916(3) 0.0481(10) Uani 1 1 d .
H2 H 0.2873 0.2011 0.8497 0.058 Uiso 1 1 calc R
N2 N 0.46554(11) 1.3802(6) 0.8030(3) 0.0467(8) Uani 1 1 d .
O2 O 0.33945(9) 0.4877(4) 0.9661(2) 0.0653(8) Uani 1 1 d .
C3 C 0.25657(13) 0.1991(7) 0.6729(3) 0.0575(11) Uani 1 1 d .
H3A H 0.2721 0.2828 0.6169 0.069 Uiso 1 1 calc R
H3B H 0.2659 0.0231 0.6763 0.069 Uiso 1 1 calc R
O3 O 0.45940(9) 1.4806(5) 0.7084(2) 0.0663(8) Uani 1 1 d .
C4 C 0.20172(12) 0.2252(7) 0.6406(3) 0.0537(11) Uani 1 1 d .
H4A H 0.1858 0.0777 0.6642 0.064 Uiso 1 1 calc R
H4B H 0.1914 0.2456 0.5583 0.064 Uiso 1 1 calc R
O4 O 0.49808(10) 1.4425(5) 0.8837(2) 0.0667(8) Uani 1 1 d .
C5 C 0.18895(13) 0.4574(6) 0.7031(3) 0.0535(11) Uani 1 1 d .
H5 H 0.1989 0.6060 0.6647 0.064 Uiso 1 1 calc R
C6 C 0.22880(14) 0.6520(8) 0.8896(3) 0.0531(11) Uani 1 1 d .
C7 C 0.13596(15) 0.4904(8) 0.7133(5) 0.0921(15) Uani 1 1 d .
H7A H 0.1281 0.3553 0.7615 0.110 Uiso 1 1 calc R
H7B H 0.1338 0.6460 0.7546 0.110 Uiso 1 1 calc R
C8 C 0.09762(19) 0.4963(10) 0.6109(6) 0.134(2) Uani 1 1 d .
H8A H 0.1009 0.3473 0.5659 0.160 Uiso 1 1 calc R
H8B H 0.0663 0.4846 0.6346 0.160 Uiso 1 1 calc R
C9 C 0.0963(2) 0.7052(10) 0.5395(4) 0.140(3) Uani 1 1 d .
H9A H 0.1260 0.7032 0.5083 0.168 Uiso 1 1 calc R
H9B H 0.0977 0.8539 0.5872 0.168 Uiso 1 1 calc R
C10 C 0.05229(14) 0.7383(8) 0.4370(4) 0.1014(15) Uani 1 1 d .
H10A H 0.0562 0.8947 0.3979 0.122 Uiso 1 1 calc R
H10B H 0.0223 0.7500 0.4665 0.122 Uiso 1 1 calc R
C11 C 0.33851(12) 0.5870(7) 0.8749(3) 0.0422(10) Uani 1 1 d .
C12 C 0.37156(12) 0.7903(6) 0.8526(3) 0.0380(9) Uani 1 1 d .
C13 C 0.40494(13) 0.8890(7) 0.9450(3) 0.0506(10) Uani 1 1 d .
H13 H 0.4063 0.8237 1.0182 0.061 Uiso 1 1 calc R
C14 C 0.43584(12) 1.0814(7) 0.9294(3) 0.0482(10) Uani 1 1 d .
H14 H 0.4581 1.1477 0.9909 0.058 Uiso 1 1 calc R
C15 C 0.43282(12) 1.1733(6) 0.8199(3) 0.0398(9) Uani 1 1 d .
C16 C 0.40133(12) 1.0783(7) 0.7271(3) 0.0449(9) Uani 1 1 d .
H16 H 0.4008 1.1420 0.6540 0.054 Uiso 1 1 calc R
C17 C 0.37058(12) 0.8881(7) 0.7434(3) 0.0455(10) Uani 1 1 d .
H17 H 0.3487 0.8229 0.6809 0.055 Uiso 1 1 calc R

loop_
_atom_site_aniso_label
_atom_site_aniso_U_11
_atom_site_aniso_U_22
_atom_site_aniso_U_33
_atom_site_aniso_U_23
_atom_site_aniso_U_13
_atom_site_aniso_U_12
C1 0.055(3) 0.037(2) 0.040(2) 0.0042(18) 0.016(2) -0.003(2)
Cl1 0.1319(13) 0.1220(13) 0.1132(11) -0.0144(9) 0.0149(9) -0.0024(10)
N1 0.112(3) 0.059(3) 0.064(2) -0.013(2) 0.026(2) 0.000(2)
O1 0.0489(16) 0.0470(17) 0.0415(15) 0.0001(12) 0.0050(13) -0.0087(14)
C2 0.055(3) 0.041(3) 0.048(2) -0.0031(19) 0.010(2) -0.002(2)
N2 0.047(2) 0.045(2) 0.049(2) -0.0061(19) 0.0128(19) 0.0022(18)
O2 0.078(2) 0.073(2) 0.0407(16) 0.0135(14) 0.0012(14) -0.0193(15)
C3 0.057(3) 0.053(3) 0.064(3) -0.013(2) 0.015(2) -0.007(2)
O3 0.079(2) 0.0625(19) 0.0585(18) 0.0137(14) 0.0149(16) -0.0041(15)
C4 0.064(3) 0.049(3) 0.045(2) -0.0079(19) 0.005(2) -0.006(2)
O4 0.0731(19) 0.076(2) 0.0502(17) -0.0165(14) 0.0104(14) -0.0250(16)
C5 0.060(3) 0.038(3) 0.062(3) -0.006(2) 0.010(2) 0.000(2)
C6 0.069(3) 0.042(3) 0.049(3) -0.004(2) 0.014(2) 0.000(2)
C7 0.053(3) 0.094(4) 0.117(4) -0.026(3) -0.014(3) 0.011(3)
C8 0.091(4) 0.131(6) 0.163(6) -0.039(5) -0.012(4) 0.021(4)
C9 0.268(8) 0.065(4) 0.070(4) 0.012(3) -0.011(4) -0.041(4)
C10 0.084(4) 0.072(3) 0.146(5) -0.018(3) 0.015(3) -0.001(3)
C11 0.040(3) 0.046(3) 0.038(2) -0.003(2) 0.002(2) 0.001(2)
C12 0.039(2) 0.040(2) 0.034(2) -0.0021(19) 0.0045(18) 0.003(2)
C13 0.054(3) 0.064(3) 0.033(2) 0.008(2) 0.006(2) -0.007(2)
C14 0.052(3) 0.053(3) 0.037(2) -0.0053(19) 0.006(2) -0.007(2)
C15 0.047(2) 0.029(2) 0.046(3) 0.0009(19) 0.015(2) -0.001(2)
C16 0.046(3) 0.056(3) 0.032(2) -0.0028(19) 0.0068(19) -0.008(2)
C17 0.049(3) 0.053(3) 0.032(2) -0.0059(19) 0.0032(19) -0.003(2)

loop_
_atom_type_symbol
_atom_type_description
_atom_type_scat_dispersion_real
_atom_type_scat_dispersion_imag
_atom_type_scat_source
C C 0.0033 0.0016 'International Tables Vol C Tables 4.2.6.8 and 6.1.1.4'
H H 0.0000 0.0000 'International Tables Vol C Tables 4.2.6.8 and 6.1.1.4'
N N 0.0061 0.0033 'International Tables Vol C Tables 4.2.6.8 and 6.1.1.4'
O O 0.0106 0.0060 'International Tables Vol C Tables 4.2.6.8 and 6.1.1.4'
Cl Cl 0.1484 0.1585 'International Tables Vol C Tables 4.2.6.8 and 6.1.1.4'

loop_
_geom_angle_atom_site_label_1
_geom_angle_atom_site_label_2
_geom_angle_atom_site_label_3
_geom_angle
C6 C1 C5 113.4(3)
C6 C1 C2 115.9(3)
C5 C1 C2 106.9(3)
C6 C1 H1 106.7
C5 C1 H1 106.7
C2 C1 H1 106.7
C11 O1 C2 115.9(3)
O1 C2 C1 110.8(3)
O1 C2 C3 107.2(3)
C1 C2 C3 104.0(3)
O1 C2 H2 111.5
C1 C2 H2 111.5
C3 C2 H2 111.5
O3 N2 O4 123.2(3)
O3 N2 C15 118.3(3)
O4 N2 C15 118.5(3)
C4 C3 C2 106.4(3)
C4 C3 H3A 110.5
C2 C3 H3A 110.5
C4 C3 H3B 110.5
C2 C3 H3B 110.5
H3A C3 H3B 108.6
C3 C4 C5 105.9(3)
C3 C4 H4A 110.6
C5 C4 H4A 110.6
C3 C4 H4B 110.6
C5 C4 H4B 110.6
H4A C4 H4B 108.7
C7 C5 C4 117.3(3)
C7 C5 C1 114.1(3)
C4 C5 C1 100.2(3)
C7 C5 H5 108.2
C4 C5 H5 108.2
C1 C5 H5 108.2
N1 C6 C1 175.6(4)
C8 C7 C5 120.2(4)
C8 C7 H7A 107.3
C5 C7 H7A 107.3
C8 C7 H7B 107.3
C5 C7 H7B 107.3
H7A C7 H7B 106.9
C9 C8 C7 117.0(5)
C9 C8 H8A 108.0
C7 C8 H8A 108.0
C9 C8 H8B 108.0
C7 C8 H8B 108.0
H8A C8 H8B 107.3
C8 C9 C10 119.3(5)
C8 C9 H9A 107.5
C10 C9 H9A 107.5
C8 C9 H9B 107.5
C10 C9 H9B 107.5
H9A C9 H9B 107.0
C9 C10 Cl1 112.9(3)
C9 C10 H10A 109.0
Cl1 C10 H10A 109.0
C9 C10 H10B 109.0
Cl1 C10 H10B 109.0
H10A C10 H10B 107.8
O2 C11 O1 122.8(3)
O2 C11 C12 125.5(3)
O1 C11 C12 111.7(3)
C17 C12 C13 118.8(3)
C17 C12 C11 122.8(3)
C13 C12 C11 118.4(3)
C14 C13 C12 120.8(3)
C14 C13 H13 119.6
C12 C13 H13 119.6
C13 C14 C15 118.0(3)
C13 C14 H14 121.0
C15 C14 H14 121.0
C16 C15 C14 122.9(3)
C16 C15 N2 119.0(3)
C14 C15 N2 118.2(3)
C17 C16 C15 118.8(3)
C17 C16 H16 120.6
C15 C16 H16 120.6
C16 C17 C12 120.8(3)
C16 C17 H17 119.6
C12 C17 H17 119.6

loop_
_geom_bond_atom_site_label_1
_geom_bond_atom_site_label_2
_geom_bond_distance
C1 C6 1.463(5)
C1 C5 1.527(4)
C1 C2 1.528(4)
C1 H1 0.9800
Cl1 C10 1.769(4)
N1 C6 1.128(4)
O1 C11 1.354(4)
O1 C2 1.449(4)
C2 C3 1.540(4)
C2 H2 0.9800
N2 O3 1.226(3)
N2 O4 1.229(3)
N2 C15 1.468(4)
O2 C11 1.201(4)
C3 C4 1.506(4)
C3 H3A 0.9700
C3 H3B 0.9700
C4 C5 1.519(4)
C4 H4A 0.9700
C4 H4B 0.9700
C5 C7 1.514(5)
C5 H5 0.9800
C7 C8 1.453(6)
C7 H7A 0.9700
C7 H7B 0.9700
C8 C9 1.394(6)
C8 H8A 0.9700
C8 H8B 0.9700
C9 C10 1.558(5)
C9 H9A 0.9700
C9 H9B 0.9700
C10 H10A 0.9700
C10 H10B 0.9700
C11 C12 1.477(4)
C12 C17 1.393(4)
C12 C13 1.394(4)
C13 C14 1.373(4)
C13 H13 0.9300
C14 C15 1.376(4)
C14 H14 0.9300
C15 C16 1.364(4)
C16 C17 1.364(4)
C16 H16 0.9300
C17 H17 0.9300

loop_
_geom_torsion_atom_site_label_1
_geom_torsion_atom_site_label_2
_geom_torsion_atom_site_label_3
_geom_torsion_atom_site_label_4
_geom_torsion
C11 O1 C2 C1 94.3(3)
C11 O1 C2 C3 -152.8(3)
C6 C1 C2 O1 -35.0(4)
C5 C1 C2 O1 92.5(3)
C6 C1 C2 C3 -149.8(3)
C5 C1 C2 C3 -22.4(4)
O1 C2 C3 C4 -120.1(3)
C1 C2 C3 C4 -2.7(4)
C2 C3 C4 C5 27.0(4)
C3 C4 C5 C7 -163.6(3)
C3 C4 C5 C1 -39.6(4)
C6 C1 C5 C7 -66.7(4)
C2 C1 C5 C7 164.4(3)
C6 C1 C5 C4 167.0(3)
C2 C1 C5 C4 38.1(4)
C5 C1 C6 N1 12(6)
C2 C1 C6 N1 136(6)
C4 C5 C7 C8 -57.0(6)
C1 C5 C7 C8 -173.7(4)
C5 C7 C8 C9 -69.1(7)
C7 C8 C9 C10 -172.4(4)
C8 C9 C10 Cl1 -60.8(7)
C2 O1 C11 O2 -2.8(5)
C2 O1 C11 C12 178.4(3)
O2 C11 C12 C17 176.1(3)
O1 C11 C12 C17 -5.1(4)
O2 C11 C12 C13 -4.2(5)
O1 C11 C12 C13 174.6(3)
C17 C12 C13 C14 0.9(5)
C11 C12 C13 C14 -178.7(3)
C12 C13 C14 C15 0.0(5)
C13 C14 C15 C16 -1.3(5)
C13 C14 C15 N2 179.6(3)
O3 N2 C15 C16 8.6(4)
O4 N2 C15 C16 -170.6(3)
O3 N2 C15 C14 -172.2(3)
O4 N2 C15 C14 8.6(4)
C14 C15 C16 C17 1.7(5)
N2 C15 C16 C17 -179.2(3)
C15 C16 C17 C12 -0.7(5)
C13 C12 C17 C16 -0.6(5)
C11 C12 C17 C16 179.1(3)
